data_2215568
loop_
_publ_author_name
'Zhang, Xiao-Mei'
'Lu, Ji-Tao'

_publ_section_title
;
 <i>N</i>,<i>N</i>'-Bis(2,3,4,5-tetrafluorobenzoyl)piperazine
;
_journal_coeditor_code IS2210
_journal_issue 10
_journal_name_full 'Acta Crystallographica Section E'
_journal_page_first o4178
_journal_page_last o4178
_journal_paper_doi 10.1107/S1600536807046776
_journal_volume 63
_journal_year 2007
_chemical_formula_iupac 'C18 H10 F8 N2 O2'
_chemical_formula_moiety 'C18 H10 F8 N2 O2'
_chemical_formula_sum 'C18 H10 F8 N2 O2'
_chemical_formula_weight 438.28
_chemical_name_systematic
;
<i>N</i>,<i>N</i>'-Bis(2,3,4,5-tetrafluorobenzoyl)piperazine
;
_space_group_IT_number 15
_symmetry_cell_setting monoclinic
_symmetry_space_group_name_Hall '-C 2yc'
_symmetry_space_group_name_H-M 'C 1 2/c 1'
_atom_sites_solution_hydrogens geom
_atom_sites_solution_primary direct
_atom_sites_solution_secondary difmap
_audit_creation_method SHELXL-97
_cell_angle_alpha 90.00
_cell_angle_beta 96.594(2)
_cell_angle_gamma 90.00
_cell_formula_units_Z 4
_cell_length_a 30.158(4)
_cell_length_b 8.9113(12)
_cell_length_c 6.5744(9)
_cell_measurement_reflns_used 1816
_cell_measurement_temperature 291(2)
_cell_measurement_theta_max 26.49
_cell_measurement_theta_min 1.36
_cell_volume 1755.2(4)
_computing_cell_refinement 'SAINT-Plus (Bruker, 2001)'
_computing_data_collection 'APEX2 (Bruker, 2004)'
_computing_data_reduction 'SAINT-Plus (Bruker, 2001)'
_computing_molecular_graphics 'XP (Sheldrick, 1998)'
_computing_publication_material 'XP (Sheldrick, 1998)'
_computing_structure_refinement 'SHELXL97 (Sheldrick, 1997)'
_computing_structure_solution 'SHELXS97 (Sheldrick, 1997)'
_diffrn_ambient_temperature 293(2)
_diffrn_measured_fraction_theta_full 0.999
_diffrn_measured_fraction_theta_max 0.999
_diffrn_measurement_device_type 'Bruker APEXII CCD area-detector'
_diffrn_measurement_method '\f and \w'
_diffrn_radiation_monochromator graphite
_diffrn_radiation_source 'fine-focus sealed tube'
_diffrn_radiation_type MoK\a
_diffrn_radiation_wavelength 0.71073
_diffrn_reflns_av_R_equivalents 0.0182
_diffrn_reflns_av_sigmaI/netI 0.0183
_diffrn_reflns_limit_h_max 37
_diffrn_reflns_limit_h_min -37
_diffrn_reflns_limit_k_max 11
_diffrn_reflns_limit_k_min -11
_diffrn_reflns_limit_l_max 8
_diffrn_reflns_limit_l_min -8
_diffrn_reflns_number 6914
_diffrn_reflns_theta_full 26.49
_diffrn_reflns_theta_max 26.49
_diffrn_reflns_theta_min 1.36
_diffrn_standards_decay_% 0
_diffrn_standards_interval_count 0
_diffrn_standards_interval_time 0
_diffrn_standards_number 0
_exptl_absorpt_coefficient_mu 0.166
_exptl_absorpt_correction_T_max 0.9816
_exptl_absorpt_correction_T_min 0.9639
_exptl_absorpt_correction_type multi-scan
_exptl_absorpt_process_details '(<i>SADABS</i>; Sheldrick, 2003)'
_exptl_crystal_colour colourless
_exptl_crystal_density_diffrn 1.659
_exptl_crystal_density_method 'not measured'
_exptl_crystal_description block
_exptl_crystal_F_000 880
_exptl_crystal_size_max 0.21
_exptl_crystal_size_mid 0.17
_exptl_crystal_size_min 0.10
_refine_diff_density_max 0.167
_refine_diff_density_min -0.208
_refine_ls_extinction_method none
_refine_ls_goodness_of_fit_ref 1.049
_refine_ls_hydrogen_treatment constr
_refine_ls_matrix_type full
_refine_ls_number_parameters 136
_refine_ls_number_reflns 1816
_refine_ls_number_restraints 0
_refine_ls_restrained_S_all 1.049
_refine_ls_R_factor_all 0.0477
_refine_ls_R_factor_gt 0.0390
_refine_ls_shift/su_max 0.000
_refine_ls_shift/su_mean 0.000
_refine_ls_structure_factor_coef Fsqd
_refine_ls_weighting_details 'calc w=1/[\s^2^(Fo^2^)+(0.0513P)^2^+0.9211P] where P=(Fo^2^+2Fc^2^)/3'
_refine_ls_weighting_scheme calc
_refine_ls_wR_factor_gt 0.1029
_refine_ls_wR_factor_ref 0.1091
_reflns_number_gt 1505
_reflns_number_total 1816
_reflns_threshold_expression I>2\s(I)
_cod_data_source_file is2210.cif
_cod_data_source_block I
_cod_original_sg_symbol_H-M 'C 2/c'
_cod_database_code 2215568
_cod_database_fobs_code 2215568

loop_
_symmetry_equiv_pos_as_xyz
'x, y, z'
'-x, y, -z+1/2'
'x+1/2, y+1/2, z'
'-x+1/2, y+1/2, -z+1/2'
'-x, -y, -z'
'x, -y, z-1/2'
'-x+1/2, -y+1/2, -z'
'x+1/2, -y+1/2, z-1/2'

loop_
_atom_site_type_symbol
_atom_site_label
_atom_site_fract_x
_atom_site_fract_y
_atom_site_fract_z
_atom_site_U_iso_or_equiv
_atom_site_adp_type
_atom_site_calc_flag
_atom_site_refinement_flags
_atom_site_occupancy
F F1 0.35977(4) 0.55322(14) 0.1733(2) 0.0882(5) Uani d . 1
F F2 0.44756(5) 0.51144(15) 0.2847(3) 0.1033(5) Uani d . 1
F F3 0.49652(4) 0.72402(17) 0.4995(2) 0.0858(4) Uani d . 1
F F4 0.45729(4) 0.97811(16) 0.6065(2) 0.0817(4) Uani d . 1
O O1 0.30498(4) 0.85478(16) 0.07758(16) 0.0567(4) Uani d . 1
N N1 0.28391(4) 0.80494(15) 0.38982(18) 0.0394(3) Uani d . 1
C C1 0.38334(6) 0.6604(2) 0.2813(3) 0.0540(4) Uani d . 1
C C2 0.42821(6) 0.6382(2) 0.3369(3) 0.0624(5) Uani d . 1
C C3 0.45290(5) 0.7449(2) 0.4468(3) 0.0566(5) Uani d . 1
C C4 0.43232(6) 0.8737(2) 0.5014(3) 0.0511(4) Uani d . 1
C C5 0.38765(5) 0.89670(19) 0.4480(2) 0.0454(4) Uani d . 1
H H5 0.3743 0.9846 0.4870 0.054 Uiso calc R 1
C C6 0.36230(5) 0.78895(17) 0.3356(2) 0.0401(4) Uani d . 1
C C7 0.31433(5) 0.81783(17) 0.2572(2) 0.0394(3) Uani d . 1
C C8 0.23774(5) 0.84858(19) 0.3295(2) 0.0410(4) Uani d . 1
H H8A 0.2329 0.8623 0.1822 0.049 Uiso calc R 1
H H8B 0.2318 0.9433 0.3936 0.049 Uiso calc R 1
C C9 0.29394(5) 0.76986(19) 0.6077(2) 0.0412(4) Uani d . 1
H H9A 0.2912 0.8601 0.6880 0.049 Uiso calc R 1
H H9B 0.3244 0.7340 0.6347 0.049 Uiso calc R 1

loop_
_atom_site_aniso_label
_atom_site_aniso_U_11
_atom_site_aniso_U_22
_atom_site_aniso_U_33
_atom_site_aniso_U_12
_atom_site_aniso_U_13
_atom_site_aniso_U_23
F1 0.0746(8) 0.0620(7) 0.1262(12) -0.0065(6) 0.0041(8) -0.0388(7)
F2 0.0810(9) 0.0719(9) 0.1567(15) 0.0310(7) 0.0121(9) -0.0272(9)
F3 0.0411(6) 0.1097(11) 0.1053(10) 0.0177(6) 0.0028(6) -0.0016(8)
F4 0.0482(6) 0.1015(10) 0.0933(9) -0.0141(6) -0.0017(6) -0.0367(7)
O1 0.0500(7) 0.0867(9) 0.0341(6) -0.0045(6) 0.0081(5) 0.0078(6)
N1 0.0338(7) 0.0526(8) 0.0319(6) -0.0005(5) 0.0046(5) 0.0055(5)
C1 0.0522(10) 0.0468(9) 0.0638(11) -0.0052(8) 0.0103(8) -0.0084(8)
C2 0.0555(11) 0.0535(11) 0.0804(13) 0.0136(9) 0.0170(10) -0.0038(9)
C3 0.0374(9) 0.0736(12) 0.0596(11) 0.0064(8) 0.0095(8) 0.0056(9)
C4 0.0412(9) 0.0640(11) 0.0484(9) -0.0066(8) 0.0068(7) -0.0071(8)
C5 0.0417(9) 0.0508(9) 0.0448(9) 0.0009(7) 0.0099(7) -0.0076(7)
C6 0.0393(8) 0.0467(8) 0.0360(7) -0.0025(6) 0.0121(6) 0.0016(6)
C7 0.0409(8) 0.0431(8) 0.0348(8) -0.0057(6) 0.0068(6) -0.0014(6)
C8 0.0377(8) 0.0507(9) 0.0345(7) 0.0029(7) 0.0038(6) 0.0072(6)
C9 0.0356(7) 0.0561(9) 0.0317(7) -0.0019(7) 0.0025(6) 0.0043(6)

loop_
_atom_type_symbol
_atom_type_description
_atom_type_scat_dispersion_real
_atom_type_scat_dispersion_imag
_atom_type_scat_source
C C 0.0033 0.0016 'International Tables Vol C Tables 4.2.6.8 and 6.1.1.4'
H H 0.0000 0.0000 'International Tables Vol C Tables 4.2.6.8 and 6.1.1.4'
N N 0.0061 0.0033 'International Tables Vol C Tables 4.2.6.8 and 6.1.1.4'
O O 0.0106 0.0060 'International Tables Vol C Tables 4.2.6.8 and 6.1.1.4'
F F 0.0171 0.0103 'International Tables Vol C Tables 4.2.6.8 and 6.1.1.4'

loop_
_geom_angle_atom_site_label_1
_geom_angle_atom_site_label_2
_geom_angle_atom_site_label_3
_geom_angle_site_symmetry_1
_geom_angle_site_symmetry_3
_geom_angle
C7 N1 C8 . . 120.27(12)
C7 N1 C9 . . 125.08(13)
C8 N1 C9 . . 114.04(11)
F1 C1 C2 . . 118.85(16)
F1 C1 C6 . . 119.81(16)
C2 C1 C6 . . 121.34(17)
F2 C2 C3 . . 119.90(18)
F2 C2 C1 . . 120.01(18)
C3 C2 C1 . . 120.09(17)
F3 C3 C2 . . 120.17(18)
F3 C3 C4 . . 120.72(18)
C2 C3 C4 . . 119.11(16)
F4 C4 C5 . . 120.50(16)
F4 C4 C3 . . 118.17(16)
C5 C4 C3 . . 121.32(16)
C4 C5 C6 . . 119.97(16)
C4 C5 H5 . . 120.0
C6 C5 H5 . . 120.0
C1 C6 C5 . . 118.18(15)
C1 C6 C7 . . 120.56(15)
C5 C6 C7 . . 120.98(14)
O1 C7 N1 . . 123.36(15)
O1 C7 C6 . . 118.82(13)
N1 C7 C6 . . 117.81(13)
N1 C8 C9 . 7_566 110.70(13)
N1 C8 H8A . . 109.5
C9 C8 H8A 7_566 . 109.5
N1 C8 H8B . . 109.5
C9 C8 H8B 7_566 . 109.5
H8A C8 H8B . . 108.1
N1 C9 C8 . 7_566 110.51(12)
N1 C9 H9A . . 109.5
C8 C9 H9A 7_566 . 109.5
N1 C9 H9B . . 109.5
C8 C9 H9B 7_566 . 109.5
H9A C9 H9B . . 108.1

loop_
_geom_bond_atom_site_label_1
_geom_bond_atom_site_label_2
_geom_bond_site_symmetry_2
_geom_bond_distance
F1 C1 . 1.344(2)
F2 C2 . 1.334(2)
F3 C3 . 1.3343(19)
F4 C4 . 1.338(2)
O1 C7 . 1.2275(18)
N1 C7 . 1.3409(19)
N1 C8 . 1.4563(19)
N1 C9 . 1.4635(18)
C1 C2 . 1.375(3)
C1 C6 . 1.376(2)
C2 C3 . 1.363(3)
C3 C4 . 1.372(3)
C4 C5 . 1.368(2)
C5 C6 . 1.386(2)
C5 H5 . 0.9300
C6 C7 . 1.501(2)
C8 C9 7_566 1.513(2)
C8 H8A . 0.9700
C8 H8B . 0.9700
C9 C8 7_566 1.513(2)
C9 H9A . 0.9700
C9 H9B . 0.9700

loop_
_geom_hbond_atom_site_label_D
_geom_hbond_atom_site_label_H
_geom_hbond_atom_site_label_A
_geom_hbond_site_symmetry_A
_geom_hbond_distance_DH
_geom_hbond_distance_HA
_geom_hbond_distance_DA
_geom_hbond_angle_DHA
C9 H9A O1 1_556 0.971 2.548 3.161(2) 121.14

loop_
_geom_torsion_atom_site_label_1
_geom_torsion_atom_site_label_2
_geom_torsion_atom_site_label_3
_geom_torsion_atom_site_label_4
_geom_torsion_site_symmetry_4
_geom_torsion
F1 C1 C2 F2 . -0.4(3)
C6 C1 C2 F2 . 178.96(18)
F1 C1 C2 C3 . -179.86(18)
C6 C1 C2 C3 . -0.5(3)
F2 C2 C3 F3 . 1.1(3)
C1 C2 C3 F3 . -179.42(18)
F2 C2 C3 C4 . -179.17(18)
C1 C2 C3 C4 . 0.3(3)
F3 C3 C4 F4 . 0.7(3)
C2 C3 C4 F4 . -178.98(17)
F3 C3 C4 C5 . 179.83(16)
C2 C3 C4 C5 . 0.1(3)
F4 C4 C5 C6 . 178.75(15)
C3 C4 C5 C6 . -0.3(3)
F1 C1 C6 C5 . 179.64(15)
C2 C1 C6 C5 . 0.3(3)
F1 C1 C6 C7 . -6.4(2)
C2 C1 C6 C7 . 174.31(16)
C4 C5 C6 C1 . 0.1(2)
C4 C5 C6 C7 . -173.87(14)
C8 N1 C7 O1 . -5.7(2)
C9 N1 C7 O1 . -176.22(15)
C8 N1 C7 C6 . 172.75(13)
C9 N1 C7 C6 . 2.3(2)
C1 C6 C7 O1 . -73.8(2)
C5 C6 C7 O1 . 100.00(18)
C1 C6 C7 N1 . 107.63(17)
C5 C6 C7 N1 . -78.54(19)
C7 N1 C8 C9 7_566 133.86(15)
C9 N1 C8 C9 7_566 -54.65(19)
C7 N1 C9 C8 7_566 -134.44(15)
C8 N1 C9 C8 7_566 54.55(19)
